data_4118493
loop_
_publ_author_name
'Tarun C. Narayan'
'Tomoyo Miyakai'
'Shu Seki'
'Mircea Dinc\(a'

_publ_section_title
;
 High Charge Mobility in a Tetrathiafulvalene-Based Microporous
 Metal-Organic Framework
;
_journal_name_full 'Journal of the American Chemical Society'
_journal_page_first 12932
_journal_page_last 12935
_journal_paper_doi 10.1021/ja3059827
_journal_volume 134
_journal_year 2012
_chemical_formula_moiety 'C34 H20 O10 S4 Zn2, 1.9(C3 H7 N O), 0.95(C2 H6 O)'
_chemical_formula_sum 'C41.59 H38.99 N1.9 O12.85 S4 Zn2'
_chemical_formula_weight 1029.96
_chemical_name_common ZnTTFTB
_chemical_name_systematic
; 
 ? 
;
_space_group_IT_number 170
_symmetry_cell_setting hexagonal
_symmetry_space_group_name_Hall 'P 65'
_symmetry_space_group_name_H-M 'P 65'
_atom_sites_solution_hydrogens geom
_atom_sites_solution_primary direct
_atom_sites_solution_secondary difmap
_audit_creation_method SHELXL-97
_cell_angle_alpha 90.00
_cell_angle_beta 90.00
_cell_angle_gamma 120.00
_cell_formula_units_Z 6
_cell_length_a 19.293(3)
_cell_length_b 19.293(3)
_cell_length_c 20.838(3)
_cell_measurement_reflns_used 9377
_cell_measurement_temperature 100(2)
_cell_measurement_theta_max 24.34
_cell_measurement_theta_min 2.33
_cell_volume 6717.2(18)
_computing_cell_refinement 'SAINT 7.46A (Bruker-AXS, 2011)'
_computing_data_collection 'APEX2 v2011.4.0 (Bruker-AXS, 2011)'
_computing_data_reduction 'SAINT 7.46A (Bruker-AXS, 2011)'
_computing_molecular_graphics 'Bruker SHELXTL'
_computing_publication_material 'Bruker SHELXTL'
_computing_structure_refinement 'SHELXL-97 (Sheldrick, 1997)'
_computing_structure_solution 'SHELXS-97 (Sheldrick, 1990)'
_diffrn_ambient_temperature 100(2)
_diffrn_detector_area_resol_mean 8.3
_diffrn_measured_fraction_theta_full 0.998
_diffrn_measured_fraction_theta_max 0.998
_diffrn_measurement_device_type 'Bruker Smart APEX2 CCD'
_diffrn_measurement_method '\f and \w scans'
_diffrn_radiation_monochromator graphite
_diffrn_radiation_source 'fine-focus sealed tube'
_diffrn_radiation_type MoK\a
_diffrn_radiation_wavelength 0.71073
_diffrn_reflns_av_R_equivalents 0.0665
_diffrn_reflns_av_sigmaI/netI 0.0274
_diffrn_reflns_limit_h_max 22
_diffrn_reflns_limit_h_min -22
_diffrn_reflns_limit_k_max 22
_diffrn_reflns_limit_k_min -22
_diffrn_reflns_limit_l_max 24
_diffrn_reflns_limit_l_min -24
_diffrn_reflns_number 105711
_diffrn_reflns_theta_full 24.40
_diffrn_reflns_theta_max 24.40
_diffrn_reflns_theta_min 1.22
_diffrn_standards_decay_% 0
_diffrn_standards_interval_count 0
_diffrn_standards_interval_time 0
_diffrn_standards_number 0
_exptl_absorpt_coefficient_mu 1.322
_exptl_absorpt_correction_T_max 0.9368
_exptl_absorpt_correction_T_min 0.7779
_exptl_absorpt_correction_type multi-scan
_exptl_absorpt_process_details 'SADABS (Sheldrick, 2009)'
_exptl_crystal_colour red
_exptl_crystal_density_diffrn 1.528
_exptl_crystal_description needle
_exptl_crystal_F_000 3172
_exptl_crystal_size_max 0.20
_exptl_crystal_size_mid 0.05
_exptl_crystal_size_min 0.05
_refine_diff_density_max 0.430
_refine_diff_density_min -0.193
_refine_diff_density_rms 0.044
_refine_ls_abs_structure_details 'Flack H D (1983), Acta Cryst. A39, 876-881'
_refine_ls_abs_structure_Flack -0.015(9)
_refine_ls_extinction_method none
_refine_ls_goodness_of_fit_ref 1.061
_refine_ls_hydrogen_treatment mixed
_refine_ls_matrix_type full
_refine_ls_number_parameters 574
_refine_ls_number_reflns 7352
_refine_ls_number_restraints 5
_refine_ls_restrained_S_all 1.061
_refine_ls_R_factor_all 0.0227
_refine_ls_R_factor_gt 0.0216
_refine_ls_shift/su_max 0.001
_refine_ls_shift/su_mean 0.000
_refine_ls_structure_factor_coef Fsqd
_refine_ls_weighting_details 'calc w=1/[\s^2^(Fo^2^)+(0.0227P)^2^+2.6058P] where P=(Fo^2^+2Fc^2^)/3'
_refine_ls_weighting_scheme calc
_refine_ls_wR_factor_gt 0.0497
_refine_ls_wR_factor_ref 0.0503
_reflns_number_gt 7209
_reflns_number_total 7352
_reflns_threshold_expression >2sigma(I)
_cod_data_source_file ja3059827_si_002.cif
_cod_data_source_block 1
_cod_original_cell_volume 6717.4(17)
_cod_original_formula_sum 'C41.59 H38.99 N1.90 O12.85 S4 Zn2'
_cod_database_code 4118493

loop_
_symmetry_equiv_pos_as_xyz
'x, y, z'
'-y, x-y, z+2/3'
'-x+y, -x, z+1/3'
'-x, -y, z+1/2'
'y, -x+y, z+1/6'
'x-y, x, z+5/6'

loop_
_atom_site_label
_atom_site_type_symbol
_atom_site_fract_x
_atom_site_fract_y
_atom_site_fract_z
_atom_site_U_iso_or_equiv
_atom_site_adp_type
_atom_site_occupancy
_atom_site_symmetry_multiplicity
_atom_site_calc_flag
_atom_site_refinement_flags
C100 C 0.9119(2) -0.0024(2) 0.09567(17) 0.0164(8) Uani 1 1 d .
C101 C 0.9130(2) -0.0700(2) 0.10314(16) 0.0137(7) Uani 1 1 d .
S1 S 0.99958(5) 0.09057(5) 0.08589(5) 0.01803(19) Uani 1 1 d .
S2 S 0.82336(5) 0.00204(6) 0.09366(5) 0.01682(19) Uani 1 1 d .
S3 S 0.82646(5) -0.16505(5) 0.10927(5) 0.0169(2) Uani 1 1 d .
S4 S 1.00250(5) -0.07296(5) 0.10690(4) 0.01610(19) Uani 1 1 d .
C111 C 0.9518(2) 0.1482(2) 0.08672(18) 0.0152(8) Uani 1 1 d .
C112 C 0.8716(2) 0.1074(2) 0.09047(17) 0.0145(8) Uani 1 1 d .
C113 C 0.8775(2) -0.2183(2) 0.12540(18) 0.0148(8) Uani 1 1 d .
C114 C 0.9577(2) -0.1749(2) 0.12576(17) 0.0141(7) Uani 1 1 d .
C11 C 1.1201(2) 0.3976(2) 0.07438(17) 0.0154(8) Uani 1 1 d .
C12 C 1.0587(2) 0.3699(2) 0.11969(18) 0.0140(8) Uani 1 1 d .
H16 H 1.0555 0.4066 0.1482 0.017 Uiso 1 1 calc R
C15 C 1.0670(2) 0.2636(2) 0.03517(18) 0.0191(8) Uani 1 1 d .
H13 H 1.0699 0.2272 0.0062 0.023 Uiso 1 1 calc R
C14 C 1.0068(2) 0.2357(2) 0.08122(17) 0.0161(8) Uani 1 1 d .
C13 C 1.0027(2) 0.2897(2) 0.12328(19) 0.0148(7) Uani 1 1 d .
H15 H 0.9613 0.2711 0.1545 0.018 Uiso 1 1 calc R
C16 C 1.12267(7) 0.34458(7) 0.03141(6) 0.0187(8) Uani 1 1 d .
H12 H 1.1628 0.3636 -0.0009 0.022 Uiso 1 1 calc R
C1 C 1.18523(7) 0.48396(7) 0.07199(6) 0.0131(8) Uani 1 1 d R
O2 O 1.18233(7) 0.53382(7) 0.10875(6) 0.0158(5) Uani 1 1 d R
O1 O 1.24154(7) 0.50005(7) 0.03327(6) 0.0158(6) Uani 1 1 d R
C21 C 0.71498(7) 0.20364(7) 0.09510(6) 0.0153(8) Uani 1 1 d R
C26 C 0.77766(7) 0.23362(7) 0.05161(6) 0.0153(8) Uani 1 1 d R
H22 H 0.7855 0.2753 0.0231 0.018 Uiso 1 1 calc R
C25 C 0.8291(2) 0.2027(2) 0.04970(18) 0.0165(8) Uani 1 1 d .
H23 H 0.8723 0.2235 0.0200 0.020 Uiso 1 1 calc R
C24 C 0.8173(2) 0.1409(2) 0.09165(17) 0.0141(8) Uani 1 1 d .
C23 C 0.7543(2) 0.1114(2) 0.13557(19) 0.0200(9) Uani 1 1 d .
H25 H 0.7465 0.0701 0.1645 0.024 Uiso 1 1 calc R
C22 C 0.7031(2) 0.1422(2) 0.13712(18) 0.0183(8) Uani 1 1 d .
H26 H 0.6599 0.1216 0.1668 0.022 Uiso 1 1 calc R
C2 C 0.6589(2) 0.2352(2) 0.09793(18) 0.0165(8) Uani 1 1 d .
O3 O 0.60672(15) 0.21220(16) 0.14146(12) 0.0170(6) Uani 1 1 d .
O4 O 0.66453(15) 0.28747(15) 0.05751(12) 0.0171(6) Uani 1 1 d .
C31 C 0.7244(2) -0.4721(2) 0.14578(17) 0.0148(8) Uani 1 1 d .
C32 C 0.7920(2) -0.4315(2) 0.18398(17) 0.0141(7) Uani 1 1 d .
H32 H 0.8043 -0.4604 0.2145 0.017 Uiso 1 1 calc R
C33 C 0.8417(2) -0.3495(2) 0.17819(17) 0.0129(8) Uani 1 1 d .
H33 H 0.8875 -0.3226 0.2049 0.015 Uiso 1 1 calc R
C34 C 0.8250(2) -0.3060(2) 0.13342(17) 0.0144(8) Uani 1 1 d .
C35 C 0.7560(2) -0.3469(2) 0.09587(18) 0.0166(8) Uani 1 1 d .
H35 H 0.7428 -0.3180 0.0660 0.020 Uiso 1 1 calc R
C36 C 0.7067(2) -0.4285(2) 0.10165(18) 0.0170(8) Uani 1 1 d .
H36 H 0.6604 -0.4553 0.0754 0.020 Uiso 1 1 calc R
C3 C 0.6720(2) -0.5606(2) 0.15091(17) 0.0135(8) Uani 1 1 d .
O6 O 0.61497(15) -0.59535(15) 0.11017(12) 0.0160(6) Uani 1 1 d .
O5 O 0.68466(13) -0.59924(13) 0.19351(12) 0.0144(5) Uani 1 1 d .
C41 C 1.1305(2) -0.2463(2) 0.16457(17) 0.0123(8) Uani 1 1 d .
C42 C 1.1349(2) -0.1798(2) 0.19379(17) 0.0171(8) Uani 1 1 d .
H42 H 1.1770 -0.1495 0.2232 0.021 Uiso 1 1 calc R
C43 C 1.0789(2) -0.1568(2) 0.18082(18) 0.0174(8) Uani 1 1 d .
H43 H 1.0833 -0.1105 0.2006 0.021 Uiso 1 1 calc R
C44 C 1.0167(2) -0.2016(2) 0.13892(17) 0.0135(8) Uani 1 1 d .
C45 C 1.0125(2) -0.2675(2) 0.10833(18) 0.0146(8) Uani 1 1 d .
H45 H 0.9710 -0.2974 0.0784 0.017 Uiso 1 1 calc R
C46 C 1.0693(2) -0.2893(2) 0.12173(19) 0.0130(7) Uani 1 1 d .
H46 H 1.0661 -0.3348 0.1010 0.016 Uiso 1 1 calc R
C4 C 1.1900(2) -0.2717(2) 0.18030(18) 0.0152(8) Uani 1 1 d .
O8 O 0.51500(14) 0.19245(14) -0.02134(12) 0.0167(6) Uani 1 1 d .
O7 O 0.47244(14) 0.23346(15) 0.06315(12) 0.0165(5) Uani 1 1 d .
Zn2 Zn 0.56431(2) 0.28715(2) 0.12013(2) 0.01222(8) Uani 1 1 d .
Zn1 Zn 0.63113(2) 0.27772(2) -0.04281(2) 0.01245(8) Uani 1 1 d .
O1W1 O 0.60855(16) 0.37230(15) -0.02442(13) 0.0178(6) Uani 1 1 d D
H2W1 H 0.618(2) 0.388(2) 0.0145(11) 0.021 Uiso 1 1 d D
H1W1 H 0.631(2) 0.4015(19) -0.0544(13) 0.021 Uiso 1 1 d D
O1W2 O 0.74877(16) 0.36809(16) -0.05698(13) 0.0200(6) Uani 1 1 d D
H1W2 H 0.761(2) 0.362(2) -0.0934(12) 0.024 Uiso 1 1 d D
H2W2 H 0.755(2) 0.4144(15) -0.048(2) 0.024 Uiso 1 1 d D
O2D1 O 1.35888(18) -0.10396(16) 0.13600(13) 0.0293(8) Uani 0.971(5) 1 d P
C1D1 C 1.3779(3) -0.0712(2) 0.1880(2) 0.0298(10) Uani 0.971(5) 1 d P
H1D1 H 1.3913 -0.0969 0.2206 0.036 Uiso 0.971(5) 1 calc PR
N1D1 N 1.3817(3) -0.0019(3) 0.2031(2) 0.0443(11) Uani 0.971(5) 1 d P
C2D1 C 1.4051(5) 0.0331(3) 0.2663(3) 0.086(3) Uani 0.971(5) 1 d P
H2D1 H 1.3591 0.0315 0.2878 0.129 Uiso 0.971(5) 1 calc PR
H2D2 H 1.4483 0.0888 0.2624 0.129 Uiso 0.971(5) 1 calc PR
H2D3 H 1.4238 0.0028 0.2916 0.129 Uiso 0.971(5) 1 calc PR
C3D1 C 1.3599(4) 0.0383(4) 0.1558(3) 0.073(2) Uani 0.971(5) 1 d P
H3D1 H 1.3388 0.0045 0.1176 0.109 Uiso 0.971(5) 1 calc PR
H3D2 H 1.4072 0.0892 0.1441 0.109 Uiso 0.971(5) 1 calc PR
H3D3 H 1.3188 0.0486 0.1736 0.109 Uiso 0.971(5) 1 calc PR
O2D2 O 0.6655(3) -0.4309(2) -0.0535(2) 0.0545(12) Uani 0.925(5) 1 d P
C1D2 C 0.5981(4) -0.4549(4) -0.0754(3) 0.0564(18) Uani 0.925(5) 1 d P
H1D2 H 0.5634 -0.4423 -0.0523 0.068 Uiso 0.925(5) 1 calc PR
N1D2 N 0.5696(2) -0.4980(2) -0.13011(18) 0.0319(10) Uani 0.925(5) 1 d P
C2D2 C 0.6192(4) -0.5185(4) -0.1650(3) 0.0661(19) Uani 0.925(5) 1 d P
H2D4 H 0.6719 -0.4946 -0.1445 0.099 Uiso 0.925(5) 1 calc PR
H2D5 H 0.6251 -0.4983 -0.2090 0.099 Uiso 0.925(5) 1 calc PR
H2D6 H 0.5951 -0.5768 -0.1658 0.099 Uiso 0.925(5) 1 calc PR
C3D2 C 0.4915(3) -0.5221(4) -0.1514(4) 0.089(3) Uani 0.925(5) 1 d P
H3D4 H 0.4600 -0.5807 -0.1526 0.134 Uiso 0.925(5) 1 calc PR
H3D5 H 0.4938 -0.5007 -0.1945 0.134 Uiso 0.925(5) 1 calc PR
H3D6 H 0.4663 -0.5017 -0.1218 0.134 Uiso 0.925(5) 1 calc PR
O2E1 O 0.77632(18) 0.51780(17) -0.03343(19) 0.0413(10) Uani 0.952(5) 1 d P
H1E0 H 0.7443 0.5345 -0.0402 0.062 Uiso 0.952(5) 1 calc PR
C1E1 C 0.8528(3) 0.5835(3) -0.0165(3) 0.0463(15) Uani 0.952(5) 1 d P
H1E1 H 0.8489 0.6083 0.0240 0.056 Uiso 0.952(5) 1 calc PR
H1E2 H 0.8726 0.6246 -0.0507 0.056 Uiso 0.952(5) 1 calc PR
C2E2 C 0.9089(3) 0.5511(4) -0.0081(3) 0.067(2) Uani 0.952(5) 1 d P
H2E1 H 0.9619 0.5946 0.0046 0.100 Uiso 0.952(5) 1 calc PR
H2E2 H 0.9133 0.5279 -0.0487 0.100 Uiso 0.952(5) 1 calc PR
H2E3 H 0.8881 0.5097 0.0252 0.100 Uiso 0.952(5) 1 calc PR

loop_
_atom_site_aniso_label
_atom_site_aniso_U_11
_atom_site_aniso_U_22
_atom_site_aniso_U_33
_atom_site_aniso_U_23
_atom_site_aniso_U_13
_atom_site_aniso_U_12
C100 0.0120(18) 0.0144(19) 0.026(2) -0.0007(16) -0.0012(15) 0.0086(15)
C101 0.0057(16) 0.0134(18) 0.021(2) 0.0012(15) 0.0008(15) 0.0041(14)
S1 0.0115(4) 0.0108(4) 0.0322(5) 0.0011(4) 0.0006(4) 0.0059(4)
S2 0.0126(4) 0.0099(4) 0.0289(5) 0.0018(4) -0.0006(4) 0.0064(4)
S3 0.0119(4) 0.0099(4) 0.0289(5) 0.0008(4) -0.0016(4) 0.0054(4)
S4 0.0118(4) 0.0106(4) 0.0265(5) 0.0021(4) 0.0005(4) 0.0061(4)
C111 0.019(2) 0.0120(19) 0.0189(19) -0.0004(16) 0.0019(16) 0.0108(16)
C112 0.0160(19) 0.0098(19) 0.0187(19) 0.0039(15) 0.0010(16) 0.0073(16)
C113 0.0178(19) 0.0122(17) 0.0138(18) -0.0016(15) -0.0028(16) 0.0071(15)
C114 0.0160(18) 0.0097(17) 0.0153(18) -0.0004(16) -0.0008(16) 0.0055(15)
C11 0.0162(19) 0.015(2) 0.0148(19) 0.0033(15) -0.0015(16) 0.0080(16)
C12 0.0146(18) 0.0124(18) 0.0164(19) -0.0024(17) -0.0017(16) 0.0080(15)
C15 0.018(2) 0.0147(19) 0.024(2) -0.0030(15) 0.0014(16) 0.0083(17)
C14 0.0131(19) 0.0149(19) 0.020(2) -0.0002(16) -0.0018(16) 0.0065(16)
C13 0.0125(18) 0.0134(18) 0.0205(19) 0.0001(16) -0.0012(17) 0.0081(15)
C16 0.0153(19) 0.0173(19) 0.021(2) 0.0017(16) 0.0057(16) 0.0060(16)
C1 0.0135(19) 0.018(2) 0.0085(18) 0.0041(15) 0.0011(15) 0.0085(16)
O2 0.0147(13) 0.0098(12) 0.0214(14) 0.0014(11) -0.0004(11) 0.0051(10)
O1 0.0160(14) 0.0125(13) 0.0201(14) 0.0021(10) 0.0031(11) 0.0080(11)
C21 0.018(2) 0.0162(19) 0.0140(19) -0.0016(15) -0.0033(16) 0.0099(17)
C26 0.018(2) 0.0129(19) 0.0165(19) 0.0028(16) -0.0001(16) 0.0093(17)
C25 0.0153(19) 0.0140(19) 0.021(2) 0.0005(15) 0.0006(16) 0.0080(16)
C24 0.0125(18) 0.0106(18) 0.022(2) -0.0027(16) -0.0002(16) 0.0079(16)
C23 0.0159(19) 0.0151(19) 0.027(2) 0.0109(17) 0.0050(17) 0.0060(16)
C22 0.017(2) 0.026(2) 0.018(2) 0.0034(17) 0.0046(16) 0.0151(17)
C2 0.018(2) 0.016(2) 0.018(2) -0.0083(16) -0.0080(17) 0.0103(18)
O3 0.0183(14) 0.0187(14) 0.0176(14) -0.0026(11) -0.0004(11) 0.0119(12)
O4 0.0196(14) 0.0161(13) 0.0187(13) -0.0027(11) -0.0038(11) 0.0112(11)
C31 0.0129(18) 0.0135(18) 0.0181(19) -0.0041(15) 0.0044(16) 0.0067(16)
C32 0.0147(19) 0.0147(18) 0.0148(18) 0.0045(15) 0.0013(15) 0.0088(16)
C33 0.0090(18) 0.0141(18) 0.0141(18) -0.0012(15) -0.0019(15) 0.0047(15)
C34 0.0142(19) 0.0146(19) 0.018(2) 0.0004(15) 0.0036(16) 0.0099(16)
C35 0.019(2) 0.0153(18) 0.018(2) 0.0000(16) -0.0050(16) 0.0098(17)
C36 0.0080(19) 0.0170(19) 0.024(2) 0.0008(16) -0.0034(16) 0.0046(17)
C3 0.0123(19) 0.0158(19) 0.0166(19) -0.0008(16) 0.0036(16) 0.0101(17)
O6 0.0152(13) 0.0122(12) 0.0172(14) -0.0005(11) -0.0015(11) 0.0043(11)
O5 0.0117(13) 0.0125(13) 0.0179(14) 0.0033(10) 0.0032(10) 0.0052(11)
C41 0.0102(18) 0.0158(19) 0.0117(18) 0.0037(15) 0.0025(14) 0.0070(16)
C42 0.016(2) 0.0140(19) 0.021(2) -0.0057(16) -0.0059(16) 0.0073(16)
C43 0.019(2) 0.0125(19) 0.0217(19) -0.0047(16) -0.0008(17) 0.0090(17)
C44 0.0125(19) 0.0075(18) 0.019(2) 0.0016(15) 0.0015(15) 0.0038(15)
C45 0.0115(18) 0.0078(17) 0.020(2) 0.0016(15) -0.0031(16) 0.0013(15)
C46 0.0164(18) 0.0068(16) 0.0184(18) -0.0002(15) 0.0033(16) 0.0077(15)
C4 0.0124(18) 0.0103(18) 0.021(2) 0.0073(17) 0.0031(17) 0.0043(15)
O8 0.0089(13) 0.0168(13) 0.0237(14) -0.0012(11) 0.0016(11) 0.0058(11)
O7 0.0123(12) 0.0189(14) 0.0185(14) -0.0090(12) -0.0043(10) 0.0081(11)
Zn2 0.00899(18) 0.0107(2) 0.01683(17) -0.00172(17) -0.00039(19) 0.00477(17)
Zn1 0.0107(2) 0.01138(18) 0.01604(17) -0.00087(19) -0.00052(18) 0.00607(17)
O1W1 0.0224(15) 0.0184(14) 0.0164(14) 0.0034(12) 0.0045(12) 0.0130(12)
O1W2 0.0188(14) 0.0195(14) 0.0199(14) -0.0010(13) 0.0004(12) 0.0082(12)
O2D1 0.043(2) 0.0210(16) 0.0246(18) -0.0004(13) -0.0011(14) 0.0164(15)
C1D1 0.034(3) 0.020(2) 0.034(3) 0.006(2) 0.008(2) 0.013(2)
N1D1 0.057(3) 0.0182(18) 0.053(3) -0.0035(17) 0.018(2) 0.015(2)
C2D1 0.116(6) 0.039(3) 0.068(5) -0.022(3) 0.031(4) 0.013(4)
C3D1 0.097(5) 0.038(3) 0.108(6) 0.005(3) 0.010(4) 0.053(4)
O2D2 0.064(3) 0.052(2) 0.057(3) -0.007(2) -0.032(2) 0.035(2)
C1D2 0.080(5) 0.045(4) 0.064(4) 0.006(3) 0.003(4) 0.046(4)
N1D2 0.036(2) 0.029(2) 0.030(2) 0.0075(18) 0.0034(19) 0.016(2)
C2D2 0.079(5) 0.073(5) 0.054(4) 0.004(3) 0.017(4) 0.044(4)
C3D2 0.030(3) 0.056(4) 0.157(8) 0.062(5) -0.017(4) 0.003(3)
O2E1 0.0304(19) 0.0220(16) 0.064(3) -0.0134(17) -0.0142(18) 0.0075(14)
C1E1 0.029(3) 0.035(3) 0.056(3) -0.019(3) 0.005(2) 0.002(2)
C2E2 0.035(3) 0.082(5) 0.077(4) -0.042(4) -0.023(3) 0.025(3)

loop_
_atom_type_symbol
_atom_type_description
_atom_type_scat_dispersion_real
_atom_type_scat_dispersion_imag
_atom_type_scat_source
C C 0.0033 0.0016 'International Tables Vol C Tables 4.2.6.8 and 6.1.1.4'
H H 0.0000 0.0000 'International Tables Vol C Tables 4.2.6.8 and 6.1.1.4'
N N 0.0061 0.0033 'International Tables Vol C Tables 4.2.6.8 and 6.1.1.4'
O O 0.0106 0.0060 'International Tables Vol C Tables 4.2.6.8 and 6.1.1.4'
S S 0.1246 0.1234 'International Tables Vol C Tables 4.2.6.8 and 6.1.1.4'
Zn Zn 0.2839 1.4301 'International Tables Vol C Tables 4.2.6.8 and 6.1.1.4'

loop_
_geom_angle_atom_site_label_1
_geom_angle_atom_site_label_2
_geom_angle_atom_site_label_3
_geom_angle
_geom_angle_site_symmetry_1
_geom_angle_site_symmetry_3
C101 C100 S2 123.2(3) . .
C101 C100 S1 122.5(3) . .
S2 C100 S1 114.3(2) . .
C100 C101 S4 122.5(3) . .
C100 C101 S3 124.0(3) . .
S4 C101 S3 113.52(19) . .
C100 S1 C111 95.87(18) . .
C100 S2 C112 95.24(17) . .
C101 S3 C113 96.00(16) . .
C114 S4 C101 96.01(17) . .
C112 C111 C14 129.1(3) . .
C112 C111 S1 116.3(3) . .
C14 C111 S1 114.5(3) . .
C111 C112 C24 127.2(3) . .
C111 C112 S2 117.9(3) . .
C24 C112 S2 114.9(3) . .
C114 C113 C34 128.9(3) . .
C114 C113 S3 116.1(3) . .
C34 C113 S3 114.9(2) . .
C113 C114 C44 128.8(3) . .
C113 C114 S4 117.9(3) . .
C44 C114 S4 113.3(2) . .
C16 C11 C12 119.6(3) . .
C16 C11 C1 118.7(3) . .
C12 C11 C1 121.7(3) . .
C13 C12 C11 120.4(3) . .
C13 C12 H16 119.8 . .
C11 C12 H16 119.8 . .
C16 C15 C14 120.2(3) . .
C16 C15 H13 119.9 . .
C14 C15 H13 119.9 . .
C15 C14 C13 119.5(3) . .
C15 C14 C111 118.6(3) . .
C13 C14 C111 121.8(3) . .
C12 C13 C14 120.0(3) . .
C12 C13 H15 120.0 . .
C14 C13 H15 120.0 . .
C11 C16 C15 120.2(2) . .
C11 C16 H12 119.9 . .
C15 C16 H12 119.9 . .
O2 C1 O1 124.5 . .
O2 C1 C11 119.78(15) . .
O1 C1 C11 115.71(15) . .
C1 O2 Zn1 123.2 . 5_665
C1 O1 Zn2 132.7 . 6_654
C26 C21 C22 120.18(16) . .
C26 C21 C2 121.20(15) . .
C22 C21 C2 118.6(2) . .
C21 C26 C25 120.08(16) . .
C21 C26 H22 120.0 . .
C25 C26 H22 120.0 . .
C26 C25 C24 120.0(3) . .
C26 C25 H23 120.0 . .
C24 C25 H23 120.0 . .
C23 C24 C25 119.5(3) . .
C23 C24 C112 119.7(3) . .
C25 C24 C112 120.8(3) . .
C22 C23 C24 120.2(3) . .
C22 C23 H25 119.9 . .
C24 C23 H25 119.9 . .
C23 C22 C21 120.0(3) . .
C23 C22 H26 120.0 . .
C21 C22 H26 120.0 . .
O3 C2 O4 119.4(3) . .
O3 C2 C21 120.2(3) . .
O4 C2 C21 120.4(3) . .
O3 C2 Zn2 53.04(17) . .
O4 C2 Zn2 66.41(19) . .
C21 C2 Zn2 171.7(2) . .
C2 O3 Zn2 97.3(2) . .
C2 O4 Zn1 131.6(2) . .
C2 O4 Zn2 83.4(2) . .
Zn1 O4 Zn2 109.24(10) . .
C32 C31 C36 118.8(3) . .
C32 C31 C3 120.8(3) . .
C36 C31 C3 120.4(3) . .
C33 C32 C31 120.8(3) . .
C33 C32 H32 119.6 . .
C31 C32 H32 119.6 . .
C32 C33 C34 120.6(3) . .
C32 C33 H33 119.7 . .
C34 C33 H33 119.7 . .
C33 C34 C35 118.4(3) . .
C33 C34 C113 121.9(3) . .
C35 C34 C113 119.6(3) . .
C36 C35 C34 120.9(3) . .
C36 C35 H35 119.6 . .
C34 C35 H35 119.6 . .
C35 C36 C31 120.5(3) . .
C35 C36 H36 119.7 . .
C31 C36 H36 119.7 . .
O5 C3 O6 121.8(3) . .
O5 C3 C31 120.5(3) . .
O6 C3 C31 117.6(3) . .
C3 O6 Zn2 109.4(2) . 1_545
C3 O5 Zn1 134.3(2) . 3_655
C46 C41 C42 118.7(3) . .
C46 C41 C4 120.8(3) . .
C42 C41 C4 120.5(3) . .
C41 C42 C43 121.0(3) . .
C41 C42 H42 119.5 . .
C43 C42 H42 119.5 . .
C44 C43 C42 119.7(3) . .
C44 C43 H43 120.2 . .
C42 C43 H43 120.2 . .
C43 C44 C45 119.8(3) . .
C43 C44 C114 118.3(3) . .
C45 C44 C114 121.8(3) . .
C46 C45 C44 119.5(3) . .
C46 C45 H45 120.2 . .
C44 C45 H45 120.2 . .
C41 C46 C45 121.2(3) . .
C41 C46 H46 119.4 . .
C45 C46 H46 119.4 . .
O8 C4 O7 126.1(3) 5_655 5_655
O8 C4 C41 118.0(3) 5_655 .
O7 C4 C41 115.9(3) 5_655 .
C4 O8 Zn1 135.0(2) 6_444 .
C4 O7 Zn2 130.3(2) 6_444 .
O7 Zn2 O6 110.00(11) . 1_565
O7 Zn2 O1 95.01(8) . 5_565
O6 Zn2 O1 106.81(8) 1_565 5_565
O7 Zn2 O3 109.74(11) . .
O6 Zn2 O3 133.84(9) 1_565 .
O1 Zn2 O3 92.09(8) 5_565 .
O7 Zn2 O4 101.15(9) . .
O6 Zn2 O4 90.25(10) 1_565 .
O1 Zn2 O4 150.91(7) 5_565 .
O3 Zn2 O4 59.75(9) . .
O7 Zn2 C2 108.87(11) . .
O6 Zn2 C2 113.22(12) 1_565 .
O1 Zn2 C2 121.25(9) 5_565 .
O3 Zn2 C2 29.64(11) . .
O4 Zn2 C2 30.14(10) . .
O2 Zn1 O8 85.26(8) 6_544 .
O2 Zn1 O1W2 97.51(8) 6_544 .
O8 Zn1 O1W2 175.17(11) . .
O2 Zn1 O1W1 177.26(8) 6_544 .
O8 Zn1 O1W1 92.22(10) . .
O1W2 Zn1 O1W1 84.93(10) . .
O2 Zn1 O5 94.91(7) 6_544 2_544
O8 Zn1 O5 91.23(10) . 2_544
O1W2 Zn1 O5 92.46(10) . 2_544
O1W1 Zn1 O5 86.21(10) . 2_544
O2 Zn1 O4 92.92(7) 6_544 .
O8 Zn1 O4 90.99(10) . .
O1W2 Zn1 O4 84.93(10) . .
O1W1 Zn1 O4 86.04(10) . .
O5 Zn1 O4 172.01(9) 2_544 .
Zn1 O1W1 H2W1 112(3) . .
Zn1 O1W1 H1W1 101(3) . .
H2W1 O1W1 H1W1 123(4) . .
Zn1 O1W2 H1W2 106(3) . .
Zn1 O1W2 H2W2 112(3) . .
H1W2 O1W2 H2W2 116(4) . .
O2D1 C1D1 N1D1 125.4(5) . .
O2D1 C1D1 H1D1 117.3 . .
N1D1 C1D1 H1D1 117.3 . .
C1D1 N1D1 C3D1 119.5(5) . .
C1D1 N1D1 C2D1 121.9(5) . .
C3D1 N1D1 C2D1 118.6(5) . .
N1D1 C2D1 H2D1 109.5 . .
N1D1 C2D1 H2D2 109.5 . .
H2D1 C2D1 H2D2 109.5 . .
N1D1 C2D1 H2D3 109.5 . .
H2D1 C2D1 H2D3 109.5 . .
H2D2 C2D1 H2D3 109.5 . .
N1D1 C3D1 H3D1 109.5 . .
N1D1 C3D1 H3D2 109.5 . .
H3D1 C3D1 H3D2 109.5 . .
N1D1 C3D1 H3D3 109.5 . .
H3D1 C3D1 H3D3 109.5 . .
H3D2 C3D1 H3D3 109.5 . .
O2D2 C1D2 N1D2 124.8(6) . .
O2D2 C1D2 H1D2 117.6 . .
N1D2 C1D2 H1D2 117.6 . .
C1D2 N1D2 C2D2 118.9(5) . .
C1D2 N1D2 C3D2 120.3(6) . .
C2D2 N1D2 C3D2 120.7(6) . .
N1D2 C2D2 H2D4 109.5 . .
N1D2 C2D2 H2D5 109.5 . .
H2D4 C2D2 H2D5 109.5 . .
N1D2 C2D2 H2D6 109.5 . .
H2D4 C2D2 H2D6 109.5 . .
H2D5 C2D2 H2D6 109.5 . .
N1D2 C3D2 H3D4 109.5 . .
N1D2 C3D2 H3D5 109.5 . .
H3D4 C3D2 H3D5 109.5 . .
N1D2 C3D2 H3D6 109.5 . .
H3D4 C3D2 H3D6 109.5 . .
H3D5 C3D2 H3D6 109.5 . .
C1E1 O2E1 H1E0 109.5 . .
O2E1 C1E1 C2E2 107.3(4) . .
O2E1 C1E1 H1E1 110.2 . .
C2E2 C1E1 H1E1 110.2 . .
O2E1 C1E1 H1E2 110.2 . .
C2E2 C1E1 H1E2 110.2 . .
H1E1 C1E1 H1E2 108.5 . .
C1E1 C2E2 H2E1 109.5 . .
C1E1 C2E2 H2E2 109.5 . .
H2E1 C2E2 H2E2 109.5 . .
C1E1 C2E2 H2E3 109.5 . .
H2E1 C2E2 H2E3 109.5 . .
H2E2 C2E2 H2E3 109.5 . .

loop_
_geom_bond_atom_site_label_1
_geom_bond_atom_site_label_2
_geom_bond_distance
_geom_bond_site_symmetry_2
C100 C101 1.326(5) .
C100 S2 1.753(4) .
C100 S1 1.757(4) .
C101 S4 1.757(3) .
C101 S3 1.762(3) .
S1 C111 1.763(4) .
S2 C112 1.763(4) .
S3 C113 1.775(4) .
S4 C114 1.752(3) .
C111 C112 1.343(5) .
C111 C14 1.483(5) .
C112 C24 1.481(5) .
C113 C114 1.342(5) .
C113 C34 1.483(5) .
C114 C44 1.492(5) .
C11 C16 1.379(4) .
C11 C12 1.395(5) .
C11 C1 1.504(4) .
C12 C13 1.377(5) .
C12 H16 0.9500 .
C15 C16 1.386(4) .
C15 C14 1.390(5) .
C15 H13 0.9500 .
C14 C13 1.393(5) .
C13 H15 0.9500 .
C16 H12 0.9500 .
C1 O2 1.2526 .
C1 O1 1.2611 .
O2 Zn1 2.0533(13) 5_665
O1 Zn2 1.9807(13) 6_654
C21 C26 1.3852 .
C21 C22 1.397(4) .
C21 C2 1.484(4) .
C26 C25 1.391(4) .
C26 H22 0.9500 .
C25 C24 1.402(5) .
C25 H23 0.9500 .
C24 C23 1.396(5) .
C23 C22 1.384(5) .
C23 H25 0.9500 .
C22 H26 0.9500 .
C2 O3 1.259(4) .
C2 O4 1.277(4) .
C2 Zn2 2.526(4) .
O3 Zn2 2.035(2) .
O4 Zn1 2.168(3) .
O4 Zn2 2.330(2) .
C31 C32 1.388(5) .
C31 C36 1.399(5) .
C31 C3 1.492(5) .
C32 C33 1.387(5) .
C32 H32 0.9500 .
C33 C34 1.396(5) .
C33 H33 0.9500 .
C34 C35 1.399(5) .
C35 C36 1.379(5) .
C35 H35 0.9500 .
C36 H36 0.9500 .
C3 O5 1.259(4) .
C3 O6 1.282(4) .
O6 Zn2 1.980(3) 1_545
O5 Zn1 2.134(2) 3_655
C41 C46 1.379(5) .
C41 C42 1.383(5) .
C41 C4 1.492(5) .
C42 C43 1.384(5) .
C42 H42 0.9500 .
C43 C44 1.383(5) .
C43 H43 0.9500 .
C44 C45 1.388(5) .
C45 C46 1.385(5) .
C45 H45 0.9500 .
C46 H46 0.9500 .
C4 O8 1.241(4) 5_655
C4 O7 1.280(4) 5_655
O8 C4 1.241(4) 6_444
O8 Zn1 2.059(2) .
O7 C4 1.280(4) 6_444
O7 Zn2 1.947(2) .
Zn2 O6 1.980(3) 1_565
Zn2 O1 1.9807(13) 5_565
Zn1 O2 2.0533(13) 6_544
Zn1 O1W2 2.079(3) .
Zn1 O1W1 2.112(3) .
Zn1 O5 2.134(2) 2_544
O1W1 H2W1 0.853(19) .
O1W1 H1W1 0.807(19) .
O1W2 H1W2 0.822(19) .
O1W2 H2W2 0.857(19) .
O2D1 C1D1 1.214(5) .
C1D1 N1D1 1.342(6) .
C1D1 H1D1 0.9500 .
N1D1 C3D1 1.441(7) .
N1D1 C2D1 1.446(8) .
C2D1 H2D1 0.9800 .
C2D1 H2D2 0.9800 .
C2D1 H2D3 0.9800 .
C3D1 H3D1 0.9800 .
C3D1 H3D2 0.9800 .
C3D1 H3D3 0.9800 .
O2D2 C1D2 1.230(7) .
C1D2 N1D2 1.355(7) .
C1D2 H1D2 0.9500 .
N1D2 C2D2 1.406(7) .
N1D2 C3D2 1.408(7) .
C2D2 H2D4 0.9800 .
C2D2 H2D5 0.9800 .
C2D2 H2D6 0.9800 .
C3D2 H3D4 0.9800 .
C3D2 H3D5 0.9800 .
C3D2 H3D6 0.9800 .
O2E1 C1E1 1.428(5) .
O2E1 H1E0 0.8400 .
C1E1 C2E2 1.507(8) .
C1E1 H1E1 0.9900 .
C1E1 H1E2 0.9900 .
C2E2 H2E1 0.9800 .
C2E2 H2E2 0.9800 .
C2E2 H2E3 0.9800 .
